data_7232318
loop_
_publ_author_name
'Freese, Tyll'
'Namyslo, Jan C.'
'Nieger, Martin'
'Schmidt, Andreas'

_publ_section_title
;
 Sulfur, mercury, and boron adducts of sydnone imine derived anionic
 N-heterocyclic carbenes
;
_journal_issue 9
_journal_name_full 'RSC Advances'
_journal_page_first 4781
_journal_paper_doi 10.1039/C9RA00294D
_journal_volume 9
_journal_year 2019
_chemical_formula_moiety 'C9 H14 N2 O4 S'
_chemical_formula_sum 'C9 H14 N2 O4 S'
_chemical_formula_weight 246.28
_chemical_name_systematic
;
ethyl-N-(1-morpholinyl-1-thioxo-ethan-2-one)-carbamate 
;
_space_group_crystal_system monoclinic
_space_group_IT_number 15
_space_group_name_Hall '-C 2yc'
_space_group_name_H-M_alt 'C 1 2/c 1'
_symmetry_space_group_name_Hall '-C 2yc'
_symmetry_space_group_name_H-M 'C 1 2/c 1'
_atom_sites_solution_hydrogens difmap
_atom_sites_solution_primary direct
_atom_sites_solution_secondary difmap
_audit_creation_method SHELXL-2014/7
_audit_update_record
;
2019-01-07 deposited with the CCDC.
2019-02-01 downloaded from the CCDC.
;
_cell_angle_alpha 90
_cell_angle_beta 92.9020(10)
_cell_angle_gamma 90
_cell_formula_units_Z 8
_cell_length_a 23.9648(12)
_cell_length_b 6.5378(3)
_cell_length_c 14.6598(8)
_cell_measurement_reflns_used 9893
_cell_measurement_temperature 123(2)
_cell_measurement_theta_max 72.1
_cell_measurement_theta_min 3.7
_cell_volume 2293.9(2)
_computing_cell_refinement APEX3
_computing_data_collection APEX3
_computing_data_reduction SAINT
_computing_publication_material publCIF
_computing_structure_refinement 'SHELXL-2014/7 (Sheldrick, 2014)'
_computing_structure_solution SHELXS-97
_diffrn_ambient_temperature 123(2)
_diffrn_detector_area_resol_mean 10.4167
_diffrn_measured_fraction_theta_full 0.995
_diffrn_measured_fraction_theta_max 0.995
_diffrn_measurement_device_type 'Bruker D8 VENTURE with Photon100 detector'
_diffrn_measurement_method 'rotation in \f and \w, 1\%, shutterless'
_diffrn_radiation_type CuK\a
_diffrn_radiation_wavelength 1.54178
_diffrn_reflns_av_R_equivalents 0.0228
_diffrn_reflns_av_unetI/netI 0.0185
_diffrn_reflns_Laue_measured_fraction_full 0.995
_diffrn_reflns_Laue_measured_fraction_max 0.995
_diffrn_reflns_limit_h_max 29
_diffrn_reflns_limit_h_min -29
_diffrn_reflns_limit_k_max 7
_diffrn_reflns_limit_k_min -8
_diffrn_reflns_limit_l_max 15
_diffrn_reflns_limit_l_min -18
_diffrn_reflns_number 14352
_diffrn_reflns_point_group_measured_fraction_full 0.995
_diffrn_reflns_point_group_measured_fraction_max 0.995
_diffrn_reflns_theta_full 67.679
_diffrn_reflns_theta_max 72.187
_diffrn_reflns_theta_min 3.693
_diffrn_source 'INCOATEC microfocus sealed tube'
_exptl_absorpt_coefficient_mu 2.563
_exptl_absorpt_correction_T_max 0.6967
_exptl_absorpt_correction_T_min 0.4870
_exptl_absorpt_correction_type multi-scan
_exptl_absorpt_process_details 'SADABS (Sheldrick, 2014)'
_exptl_crystal_colour colourless
_exptl_crystal_density_diffrn 1.426
_exptl_crystal_description blocks
_exptl_crystal_F_000 1040
_exptl_crystal_size_max 0.450
_exptl_crystal_size_mid 0.350
_exptl_crystal_size_min 0.150
_refine_diff_density_max 0.360
_refine_diff_density_min -0.270
_refine_diff_density_rms 0.048
_refine_ls_extinction_coef 0.00204(13)
_refine_ls_extinction_expression Fc^*^=kFc[1+0.001xFc^2^\l^3^/sin(2\q)]^-1/4^
_refine_ls_extinction_method 'SHELXL-2014/7 (Sheldrick 2014'
_refine_ls_goodness_of_fit_ref 1.086
_refine_ls_hydrogen_treatment mixed
_refine_ls_matrix_type full
_refine_ls_number_parameters 149
_refine_ls_number_reflns 2240
_refine_ls_number_restraints 1
_refine_ls_restrained_S_all 1.086
_refine_ls_R_factor_all 0.0293
_refine_ls_R_factor_gt 0.0293
_refine_ls_shift/su_max 0.001
_refine_ls_shift/su_mean 0.000
_refine_ls_structure_factor_coef Fsqd
_refine_ls_weighting_details 'w=1/[\s^2^(Fo^2^)+(0.0329P)^2^+2.6048P] where P=(Fo^2^+2Fc^2^)/3'
_refine_ls_weighting_scheme calc
_refine_ls_wR_factor_gt 0.0733
_refine_ls_wR_factor_ref 0.0733
_reflns_Friedel_coverage 0.000
_reflns_number_gt 2230
_reflns_number_total 2240
_reflns_threshold_expression 'I > 2\s(I)'
_cod_data_source_file c9ra00294d2.cif
_cod_data_source_block schm118_compound_29
_cod_database_code 7232318
_shelx_shelxl_version_number 2014/7
_shelx_space_group_comment
;
The symmetry employed for this shelxl refinement is uniquely defined
by the following loop, which should always be used as a source of
symmetry information in preference to the above space-group names.
They are only intended as comments.
;
_shelx_estimated_absorpt_t_min 0.392
_shelx_estimated_absorpt_t_max 0.700

loop_
_space_group_symop_operation_xyz
'x, y, z'
'-x, y, -z+1/2'
'x+1/2, y+1/2, z'
'-x+1/2, y+1/2, -z+1/2'
'-x, -y, -z'
'x, -y, z-1/2'
'-x+1/2, -y+1/2, -z'
'x+1/2, -y+1/2, z-1/2'

loop_
_atom_site_label
_atom_site_type_symbol
_atom_site_fract_x
_atom_site_fract_y
_atom_site_fract_z
_atom_site_U_iso_or_equiv
_atom_site_adp_type
_atom_site_occupancy
_atom_site_site_symmetry_order
_atom_site_calc_flag
_atom_site_refinement_flags_posn
_atom_site_refinement_flags_adp
C1 C 0.08627(5) 0.42167(18) 0.49312(8) 0.0122(2) Uani 1 1 d . .
S1 S 0.11941(2) 0.64148(5) 0.51512(2) 0.01956(12) Uani 1 1 d . .
C2 C 0.07274(5) 0.29887(18) 0.57690(8) 0.0129(2) Uani 1 1 d . .
O2 O 0.02941(4) 0.32681(15) 0.61498(6) 0.0201(2) Uani 1 1 d . .
N3 N 0.11208(4) 0.16342(16) 0.61129(7) 0.0146(2) Uani 1 1 d D .
H3 H 0.1030(6) 0.097(2) 0.6579(10) 0.018 Uiso 1 1 d D U
C4 C 0.16277(5) 0.11672(18) 0.57337(8) 0.0139(3) Uani 1 1 d . .
O4 O 0.17622(4) 0.16659(15) 0.49879(6) 0.0204(2) Uani 1 1 d . .
O5 O 0.19309(4) 0.00609(14) 0.63420(6) 0.0173(2) Uani 1 1 d . .
C6 C 0.24680(5) -0.0642(2) 0.60360(10) 0.0228(3) Uani 1 1 d . .
H6A H 0.2743 0.0491 0.6064 0.027 Uiso 1 1 calc R U
H6B H 0.2427 -0.1137 0.5398 0.027 Uiso 1 1 calc R U
C7 C 0.26590(7) -0.2338(3) 0.66589(12) 0.0376(4) Uani 1 1 d . .
H7A H 0.3020 -0.2852 0.6474 0.056 Uiso 1 1 calc R U
H7B H 0.2698 -0.1827 0.7287 0.056 Uiso 1 1 calc R U
H7C H 0.2384 -0.3448 0.6624 0.056 Uiso 1 1 calc R U
N8 N 0.06899(4) 0.34705(15) 0.41310(7) 0.0119(2) Uani 1 1 d . .
C9 C 0.08219(5) 0.44404(19) 0.32665(8) 0.0148(3) Uani 1 1 d . .
H9A H 0.1060 0.5657 0.3388 0.018 Uiso 1 1 calc R U
H9B H 0.0473 0.4891 0.2934 0.018 Uiso 1 1 calc R U
C10 C 0.11263(5) 0.29090(19) 0.26919(8) 0.0156(3) Uani 1 1 d . .
H10A H 0.1211 0.3543 0.2101 0.019 Uiso 1 1 calc R U
H10B H 0.1485 0.2523 0.3012 0.019 Uiso 1 1 calc R U
O11 O 0.07913(4) 0.11140(13) 0.25295(6) 0.0158(2) Uani 1 1 d . .
C12 C 0.06849(5) 0.01314(19) 0.33752(8) 0.0169(3) Uani 1 1 d . .
H12A H 0.1044 -0.0296 0.3682 0.020 Uiso 1 1 calc R U
H12B H 0.0457 -0.1111 0.3252 0.020 Uiso 1 1 calc R U
C13 C 0.03789(5) 0.15485(19) 0.40019(8) 0.0162(3) Uani 1 1 d . .
H13A H 0.0000 0.1839 0.3732 0.019 Uiso 1 1 calc R U
H13B H 0.0339 0.0877 0.4600 0.019 Uiso 1 1 calc R U

loop_
_atom_site_aniso_label
_atom_site_aniso_U_11
_atom_site_aniso_U_22
_atom_site_aniso_U_33
_atom_site_aniso_U_23
_atom_site_aniso_U_13
_atom_site_aniso_U_12
C1 0.0132(5) 0.0124(6) 0.0110(5) 0.0002(4) 0.0015(4) 0.0031(4)
S1 0.0333(2) 0.01299(18) 0.01233(18) -0.00138(10) 0.00009(12) -0.00659(12)
C2 0.0159(6) 0.0126(6) 0.0103(5) -0.0016(4) 0.0008(4) -0.0009(4)
O2 0.0178(4) 0.0258(5) 0.0175(5) 0.0029(4) 0.0073(3) 0.0045(4)
N3 0.0166(5) 0.0160(5) 0.0116(5) 0.0053(4) 0.0038(4) 0.0015(4)
C4 0.0148(6) 0.0113(6) 0.0154(6) 0.0002(4) -0.0004(4) -0.0012(4)
O4 0.0185(4) 0.0260(5) 0.0171(5) 0.0057(4) 0.0051(3) 0.0040(4)
O5 0.0157(4) 0.0199(5) 0.0163(4) 0.0029(3) 0.0003(3) 0.0041(3)
C6 0.0151(6) 0.0265(7) 0.0268(7) 0.0038(6) 0.0030(5) 0.0055(5)
C7 0.0271(8) 0.0413(10) 0.0450(10) 0.0189(8) 0.0084(7) 0.0164(7)
N8 0.0144(5) 0.0113(5) 0.0100(5) 0.0000(4) 0.0016(4) 0.0008(4)
C9 0.0233(6) 0.0118(6) 0.0094(5) 0.0018(4) 0.0010(4) 0.0012(5)
C10 0.0209(6) 0.0147(6) 0.0115(5) -0.0010(5) 0.0039(4) -0.0035(5)
O11 0.0218(4) 0.0144(4) 0.0113(4) -0.0034(3) 0.0023(3) -0.0025(3)
C12 0.0232(6) 0.0125(6) 0.0149(6) -0.0002(5) 0.0019(5) -0.0034(5)
C13 0.0163(6) 0.0192(7) 0.0134(6) -0.0023(5) 0.0028(5) -0.0068(5)

loop_
_atom_type_symbol
_atom_type_description
_atom_type_scat_dispersion_real
_atom_type_scat_dispersion_imag
_atom_type_scat_source
C C 0.0181 0.0091 'International Tables Vol C Tables 4.2.6.8 and 6.1.1.4'
H H 0.0000 0.0000 'International Tables Vol C Tables 4.2.6.8 and 6.1.1.4'
N N 0.0311 0.0180 'International Tables Vol C Tables 4.2.6.8 and 6.1.1.4'
O O 0.0492 0.0322 'International Tables Vol C Tables 4.2.6.8 and 6.1.1.4'
S S 0.3331 0.5567 'International Tables Vol C Tables 4.2.6.8 and 6.1.1.4'

loop_
_geom_angle_atom_site_label_1
_geom_angle_atom_site_label_2
_geom_angle_atom_site_label_3
_geom_angle
N8 C1 C2 117.05(10)
N8 C1 S1 128.10(9)
C2 C1 S1 114.80(8)
O2 C2 N3 121.00(11)
O2 C2 C1 120.95(11)
N3 C2 C1 117.96(10)
C2 N3 C4 126.25(10)
C2 N3 H3 115.3(11)
C4 N3 H3 118.3(11)
O4 C4 O5 126.41(11)
O4 C4 N3 125.65(11)
O5 C4 N3 107.93(10)
C4 O5 C6 115.10(10)
O5 C6 C7 107.07(11)
O5 C6 H6A 110.3
C7 C6 H6A 110.3
O5 C6 H6B 110.3
C7 C6 H6B 110.3
H6A C6 H6B 108.6
C6 C7 H7A 109.5
C6 C7 H7B 109.5
H7A C7 H7B 109.5
C6 C7 H7C 109.5
H7A C7 H7C 109.5
H7B C7 H7C 109.5
C1 N8 C9 122.53(10)
C1 N8 C13 124.48(10)
C9 N8 C13 112.90(9)
N8 C9 C10 108.97(10)
N8 C9 H9A 109.9
C10 C9 H9A 109.9
N8 C9 H9B 109.9
C10 C9 H9B 109.9
H9A C9 H9B 108.3
O11 C10 C9 110.53(10)
O11 C10 H10A 109.5
C9 C10 H10A 109.5
O11 C10 H10B 109.5
C9 C10 H10B 109.5
H10A C10 H10B 108.1
C12 O11 C10 110.25(9)
O11 C12 C13 111.28(10)
O11 C12 H12A 109.4
C13 C12 H12A 109.4
O11 C12 H12B 109.4
C13 C12 H12B 109.4
H12A C12 H12B 108.0
N8 C13 C12 110.03(10)
N8 C13 H13A 109.7
C12 C13 H13A 109.7
N8 C13 H13B 109.7
C12 C13 H13B 109.7
H13A C13 H13B 108.2

loop_
_geom_bond_atom_site_label_1
_geom_bond_atom_site_label_2
_geom_bond_distance
C1 N8 1.3177(16)
C1 C2 1.5161(16)
C1 S1 1.6656(12)
C2 O2 1.2174(15)
C2 N3 1.3707(16)
N3 C4 1.3951(16)
N3 H3 0.847(13)
C4 O4 1.2004(16)
C4 O5 1.3345(15)
O5 C6 1.4587(15)
C6 C7 1.494(2)
C6 H6A 0.9900
C6 H6B 0.9900
C7 H7A 0.9800
C7 H7B 0.9800
C7 H7C 0.9800
N8 C9 1.4659(15)
N8 C13 1.4683(15)
C9 C10 1.5187(17)
C9 H9A 0.9900
C9 H9B 0.9900
C10 O11 1.4350(15)
C10 H10A 0.9900
C10 H10B 0.9900
O11 C12 1.4307(15)
C12 C13 1.5193(17)
C12 H12A 0.9900
C12 H12B 0.9900
C13 H13A 0.9900
C13 H13B 0.9900

loop_
_geom_hbond_atom_site_label_D
_geom_hbond_atom_site_label_H
_geom_hbond_atom_site_label_A
_geom_hbond_distance_DH
_geom_hbond_distance_HA
_geom_hbond_distance_DA
_geom_hbond_angle_DHA
_geom_hbond_site_symmetry_A
N3 H3 O11 0.847(13) 2.051(14) 2.8862(13) 168.6(15) 6_556
C9 H9A S1 0.99 2.64 3.1379(12) 111.6 .
C9 H9B O2 0.99 2.62 3.2189(15) 118.7 5_566
C10 H10A S1 0.99 2.86 3.7624(12) 152.4 6_565
C12 H12B O2 0.99 2.48 3.3307(15) 143.6 5_556
C13 H13A O11 0.99 2.62 3.5139(15) 149.6 2

loop_
_geom_torsion_atom_site_label_1
_geom_torsion_atom_site_label_2
_geom_torsion_atom_site_label_3
_geom_torsion_atom_site_label_4
_geom_torsion
N8 C1 C2 O2 -89.47(14)
S1 C1 C2 O2 88.20(13)
N8 C1 C2 N3 93.96(13)
S1 C1 C2 N3 -88.37(12)
O2 C2 N3 C4 179.16(12)
C1 C2 N3 C4 -4.28(18)
C2 N3 C4 O4 -10.8(2)
C2 N3 C4 O5 169.71(11)
O4 C4 O5 C6 -2.15(18)
N3 C4 O5 C6 177.32(10)
C4 O5 C6 C7 -162.61(12)
C2 C1 N8 C9 -176.23(10)
S1 C1 N8 C9 6.45(17)
C2 C1 N8 C13 -0.03(16)
S1 C1 N8 C13 -177.35(9)
C1 N8 C9 C10 122.21(12)
C13 N8 C9 C10 -54.39(13)
N8 C9 C10 O11 58.12(13)
C9 C10 O11 C12 -61.61(12)
C10 O11 C12 C13 59.66(13)
C1 N8 C13 C12 -123.79(12)
C9 N8 C13 C12 52.73(13)
O11 C12 C13 N8 -54.50(13)
